data_4320897
loop_
_publ_author_name
'Yan Z. Voloshin'
'Oleg A. Varzatskii'
'Tatyana E. Kron'
'Vitaly K. Belsky'
'Valery E. Zavodnik'
'Nataly G. Strizhakova'
'Alexey V. Palchik'

_publ_contact_author 'Yan Z. Voloshin'
_publ_contact_author_email voloshin@cc.nifhi.ac.ru
_publ_section_title
;
 Triribbed-Functionalized Clathrochelate Iron(II) Dioximates as a New and
 Promising Tool To Obtain Polynucleating and Polynuclear Compounds with
 Improved Properties
;
_journal_name_full 'Inorganic Chemistry'
_journal_page_first 1907
_journal_page_last 1918
_journal_paper_doi 10.1021/ic990476n
_journal_volume 39
_journal_year 2000
_chemical_formula_sum 'C28 H36 B2 Fe N6 O7 S6'
_chemical_formula_weight 838.46
_chemical_name_systematic
; 
 ? 
;
_space_group_IT_number 56
_symmetry_cell_setting orthorhombic
_symmetry_space_group_name_Hall '-P 2ab 2ac'
_symmetry_space_group_name_H-M 'P c c n'
_atom_sites_solution_hydrogens geom
_atom_sites_solution_primary direct
_atom_sites_solution_secondary difmap
_audit_creation_method SHELXL
_cell_angle_alpha 90.00
_cell_angle_beta 90.00
_cell_angle_gamma 90.00
_cell_formula_units_Z 4
_cell_length_a 14.379(3)
_cell_length_b 14.470(3)
_cell_length_c 18.003(4)
_cell_measurement_temperature 293(2)
_cell_volume 3745.8(14)
_computing_structure_refinement 'SHELXL-93 (Sheldrick, 1993)'
_computing_structure_solution 'SHELXS-86 (Sheldrick, 1990)'
_diffrn_ambient_temperature 293(2)
_diffrn_radiation_monochromator graphite
_diffrn_radiation_source 'fine-focus sealed tube'
_diffrn_radiation_type MoK\a
_diffrn_radiation_wavelength 0.71073
_diffrn_reflns_av_R_equivalents 0.0000
_diffrn_reflns_av_sigmaI/netI 0.0199
_diffrn_reflns_limit_h_max 15
_diffrn_reflns_limit_h_min 0
_diffrn_reflns_limit_k_max 15
_diffrn_reflns_limit_k_min 0
_diffrn_reflns_limit_l_max 18
_diffrn_reflns_limit_l_min 0
_diffrn_reflns_number 1344
_diffrn_reflns_theta_max 22.47
_diffrn_reflns_theta_min 2.26
_exptl_absorpt_coefficient_mu 0.789
_exptl_crystal_density_diffrn 1.487
_exptl_crystal_F_000 1736
_exptl_crystal_size_max 0.42
_exptl_crystal_size_mid 0.28
_exptl_crystal_size_min 0.26
_refine_diff_density_max 0.305
_refine_diff_density_min -0.198
_refine_diff_density_rms 0.043
_refine_ls_extinction_method none
_refine_ls_goodness_of_fit_all 0.875
_refine_ls_goodness_of_fit_obs 0.875
_refine_ls_matrix_type full
_refine_ls_number_parameters 282
_refine_ls_number_reflns 1344
_refine_ls_number_restraints 0
_refine_ls_restrained_S_all 0.875
_refine_ls_restrained_S_obs 0.875
_refine_ls_R_factor_all 0.0289
_refine_ls_R_factor_obs 0.0289
_refine_ls_shift/esd_max 4.150
_refine_ls_shift/esd_mean 0.186
_refine_ls_structure_factor_coef Fsqd
_refine_ls_weighting_details 'w=1/[\s^2^(Fo^2^)+(0.0728P)^2^+4.8876P] where P=(Fo^2^+2Fc^2^)/3'
_refine_ls_weighting_scheme calc
_refine_ls_wR_factor_all 0.0803
_refine_ls_wR_factor_obs 0.0803
_reflns_number_observed 1344
_reflns_number_total 1344
_reflns_observed_criterion >2sigma(I)
_cod_data_source_file ic990476n_1.cif
_cod_data_source_block yv19
_cod_depositor_comments
;
The following automatic conversions were performed:

'_symmetry_cell_setting' tag value 'ortorombic' was replaced with
'orthorhombic' value as specified in the replacement file
'/home/robertas/cod-tools/perl-scripts/inputs/replacement_values.lst'.

Automatic conversion script
Id: cif_fix_values 3143 2015-03-26 13:38:13Z robertas 

The following automatic conversions were performed:

'_refine_ls_weighting_scheme' value 'calc
w=1/[\s^2^(Fo^2^)+(0.0728P)^2^+4.8876P] where P=(Fo^2^+2Fc^2^)/3' was
changed to 'calc'. New tag '_refine_ls_weighting_details' was
created. The value of the new tag was set to
'w=1/[\s^2^(Fo^2^)+(0.0728P)^2^+4.8876P] where P=(Fo^2^+2Fc^2^)/3'.

Automatic conversion script
Id: cif_fix_values 3143 2015-03-26 13:38:13Z robertas 
;
_cod_database_code 4320897

loop_
_symmetry_equiv_pos_as_xyz
'x, y, z'
'-x+1/2, -y+1/2, z'
'-x, y+1/2, -z+1/2'
'x+1/2, -y, -z+1/2'
'-x, -y, -z'
'x-1/2, y-1/2, -z'
'x, -y-1/2, z-1/2'
'-x-1/2, y, z-1/2'

loop_
_atom_site_aniso_label
_atom_site_aniso_U_11
_atom_site_aniso_U_22
_atom_site_aniso_U_33
_atom_site_aniso_U_23
_atom_site_aniso_U_13
_atom_site_aniso_U_12
Fe 0.0275(5) 0.0291(5) 0.0452(6) 0.000 0.000 -0.0008(5)
S1 0.0482(9) 0.0935(13) 0.0547(10) 0.0163(9) 0.0087(8) -0.0015(9)
S2 0.0718(11) 0.0469(9) 0.0839(12) -0.0243(8) -0.0169(10) 0.0023(9)
S3 0.0507(9) 0.0682(11) 0.0688(10) 0.0213(9) -0.0032(8) 0.0184(8)
O1 0.029(2) 0.041(2) 0.058(2) 0.009(2) -0.003(2) -0.010(2)
O2 0.032(2) 0.045(2) 0.065(2) -0.006(2) -0.004(2) -0.009(2)
O3 0.027(2) 0.043(3) 0.069(2) 0.009(2) -0.001(2) 0.000(2)
N1 0.026(2) 0.029(2) 0.053(3) 0.004(2) -0.001(2) -0.002(2)
N2 0.029(2) 0.038(2) 0.050(3) 0.001(2) 0.000(2) -0.005(2)
N3 0.030(2) 0.034(2) 0.045(2) 0.002(2) 0.001(2) -0.004(2)
B 0.032(3) 0.036(4) 0.058(4) 0.003(3) -0.005(3) -0.005(3)
C1 0.032(2) 0.037(3) 0.044(3) 0.003(2) -0.002(2) 0.006(2)
C2 0.050(4) 0.156(10) 0.084(6) 0.013(7) 0.028(4) 0.021(5)
C3 0.042(3) 0.034(3) 0.049(3) -0.004(2) -0.003(3) -0.002(2)
C4 0.102(7) 0.101(7) 0.070(5) -0.023(6) -0.035(6) -0.003(6)
C5 0.038(3) 0.034(3) 0.041(3) 0.002(3) 0.000(2) 0.006(2)
C6 0.053(4) 0.081(6) 0.088(6) 0.004(5) -0.001(4) 0.032(4)
C7 0.036(3) 0.043(3) 0.060(4) 0.011(3) -0.009(3) -0.005(3)
C8 0.046(4) 0.052(4) 0.135(7) 0.002(5) 0.005(4) -0.004(4)
C9 0.038(4) 0.076(5) 0.156(8) 0.018(5) 0.008(5) -0.008(4)
C10 0.048(4) 0.078(6) 0.102(6) 0.032(5) -0.019(4) -0.031(4)
C11 0.070(5) 0.062(5) 0.066(4) 0.003(4) -0.007(4) -0.031(4)
C12 0.050(4) 0.053(4) 0.070(4) 0.000(3) -0.001(3) -0.013(3)
C13 0.050(4) 0.314(16) 0.214(13) 0.121(13) 0.038(6) 0.045(7)
C14 0.083(5) 0.102(6) 0.188(10) -0.011(8) 0.002(6) 0.018(6)

loop_
_atom_site_label
_atom_site_type_symbol
_atom_site_fract_x
_atom_site_fract_y
_atom_site_fract_z
_atom_site_U_iso_or_equiv
_atom_site_thermal_displace_type
_atom_site_occupancy
_atom_site_calc_flag
_atom_site_refinement_flags
_atom_site_disorder_group
Fe Fe 0.2500 0.2500 0.19778(5) 0.0339(3) Uani 1 d S .
S1 S 0.15072(11) 0.19500(13) 0.42911(8) 0.0654(5) Uani 1 d . .
S2 S 0.24316(13) -0.00864(10) 0.06247(10) 0.0675(5) Uani 1 d . .
S3 S 0.04711(11) 0.43396(12) 0.07945(9) 0.0626(5) Uani 1 d . .
O1 O 0.1038(2) 0.1494(2) 0.2707(2) 0.0427(9) Uani 1 d . .
O2 O 0.1150(2) 0.1227(2) 0.1369(2) 0.0472(9) Uani 1 d . .
O3 O 0.0498(2) 0.2676(2) 0.1832(2) 0.0463(10) Uani 1 d . .
N1 N 0.1847(3) 0.1980(3) 0.2796(2) 0.0359(10) Uani 1 d . .
N2 N 0.2069(3) 0.1494(3) 0.1395(2) 0.0392(10) Uani 1 d . .
N3 N 0.1353(3) 0.3092(3) 0.1716(2) 0.0363(10) Uani 1 d . .
B B 0.0594(4) 0.1657(4) 0.1968(4) 0.0422(15) Uani 1 d . .
C1 C 0.2075(3) 0.2223(3) 0.3464(3) 0.0378(12) Uani 1 d . .
C2 C 0.0323(6) 0.2262(10) 0.4104(6) 0.096(3) Uani 1 d . .
C3 C 0.2668(4) 0.0928(3) 0.1104(3) 0.0417(13) Uani 1 d . .
C4 C 0.1481(8) 0.0233(8) 0.0031(5) 0.091(3) Uani 1 d . .
C5 C 0.1377(3) 0.3786(4) 0.1256(3) 0.0380(12) Uani 1 d . .
C6 C -0.0484(5) 0.4358(7) 0.1432(6) 0.074(2) Uani 1 d . .
C7 C -0.0405(4) 0.1189(4) 0.2010(3) 0.0465(14) Uani 1 d . .
C8 C -0.1162(5) 0.1638(5) 0.2303(5) 0.078(2) Uani 1 d . .
C9 C -0.2010(5) 0.1194(6) 0.2408(5) 0.090(3) Uani 1 d . .
C10 C -0.2107(6) 0.0292(5) 0.2214(5) 0.076(2) Uani 1 d . .
C11 C -0.1373(5) -0.0172(5) 0.1929(4) 0.066(2) Uani 1 d . .
C12 C -0.0533(4) 0.0270(5) 0.1827(4) 0.058(2) Uani 1 d . .
O7 O 0.2637(41) 0.7809(26) 0.4388(14) 0.265(18) Uiso 0.50 d P .
C13 C 0.3292(5) 0.7624(11) 0.4858(8) 0.193(6) Uani 1 d . .
C14 C 0.2988(6) 0.7519(7) 0.5558(6) 0.125(3) Uani 1 d . .
H8 H -0.1129(36) 0.2220(37) 0.2511(30) 0.053(17) Uiso 1 d . .
H9 H -0.2491(54) 0.1546(47) 0.2631(36) 0.090(23) Uiso 1 d . .
H10 H -0.2645(58) 0.0028(52) 0.2280(41) 0.112(28) Uiso 1 d . .
H11 H -0.1407(48) -0.0753(50) 0.1759(37) 0.081(25) Uiso 1 d . .
H12 H -0.0047(58) -0.0036(55) 0.1580(42) 0.099(28) Uiso 1 d . .
H21 H 0.0261(70) 0.2670(75) 0.3722(60) 0.142(45) Uiso 1 d . .
H22 H 0.0121(52) 0.2362(54) 0.4606(42) 0.105(27) Uiso 1 d . .
H23 H 0.0116(101) 0.1845(114) 0.3754(85) 0.227(82) Uiso 1 d . .
H41 H 0.1453(60) -0.0213(59) -0.0300(46) 0.117(31) Uiso 1 d . .
H42 H 0.0870(82) 0.0282(84) 0.0300(60) 0.188(52) Uiso 1 d . .
H43 H 0.1609(90) 0.0776(92) -0.0220(69) 0.188(64) Uiso 1 d . .
H61 H -0.0911(45) 0.4763(44) 0.1166(34) 0.076(20) Uiso 1 d . .
H62 H -0.0644(70) 0.3678(81) 0.1367(59) 0.173(47) Uiso 1 d . .
H63 H -0.0367(60) 0.4486(62) 0.1889(48) 0.122(36) Uiso 1 d . .
H131 H 0.3621 0.8266 0.4828 0.180 Uiso 1 d . .
H132 H 0.3690 0.7199 0.4693 0.180 Uiso 1 d . .
H141 H 0.3232 0.8023 0.5911 0.180 Uiso 1 d . .
H142 H 0.3291 0.6961 0.5774 0.180 Uiso 1 d . .

loop_
_atom_type_symbol
_atom_type_description
_atom_type_scat_dispersion_real
_atom_type_scat_dispersion_imag
_atom_type_scat_source
C C 0.0033 0.0016 'International Tables Vol C Tables 4.2.6.8 and 6.1.1.4'
H H 0.0000 0.0000 'International Tables Vol C Tables 4.2.6.8 and 6.1.1.4'
B B 0.0013 0.0007 'International Tables Vol C Tables 4.2.6.8 and 6.1.1.4'
N N 0.0061 0.0033 'International Tables Vol C Tables 4.2.6.8 and 6.1.1.4'
O O 0.0106 0.0060 'International Tables Vol C Tables 4.2.6.8 and 6.1.1.4'
S S 0.1246 0.1234 'International Tables Vol C Tables 4.2.6.8 and 6.1.1.4'
Fe Fe 0.3463 0.8444 'International Tables Vol C Tables 4.2.6.8 and 6.1.1.4'

loop_
_geom_angle_atom_site_label_1
_geom_angle_atom_site_label_2
_geom_angle_atom_site_label_3
_geom_angle
_geom_angle_site_symmetry_1
_geom_angle_site_symmetry_3
_geom_angle_publ_flag
N2 Fe N2 112.9(3) . 2 ?
N2 Fe N1 153.2(2) . 2 ?
N2 Fe N1 87.9(2) 2 2 ?
N2 Fe N1 87.9(2) . . ?
N2 Fe N1 153.2(2) 2 . ?
N1 Fe N1 78.5(3) 2 . ?
N2 Fe N3 78.6(2) . 2 ?
N2 Fe N3 85.8(2) 2 2 ?
N1 Fe N3 86.7(2) 2 2 ?
N1 Fe N3 116.0(2) . 2 ?
N2 Fe N3 85.8(2) . . ?
N2 Fe N3 78.6(2) 2 . ?
N1 Fe N3 116.0(2) 2 . ?
N1 Fe N3 86.7(2) . . ?
N3 Fe N3 151.6(2) 2 . ?
C1 S1 C2 103.1(4) . . ?
C3 S2 C4 103.2(4) . . ?
C5 S3 C6 106.0(3) . . ?
N1 O1 B 112.8(4) . . ?
N2 O2 B 112.1(4) . . ?
N3 O3 B 111.8(3) . . ?
C1 N1 O1 117.6(4) . . ?
C1 N1 Fe 119.2(3) . . ?
O1 N1 Fe 122.1(3) . . ?
C3 N2 O2 116.5(4) . . ?
C3 N2 Fe 119.4(3) . . ?
O2 N2 Fe 123.1(3) . . ?
C5 N3 O3 117.1(4) . . ?
C5 N3 Fe 118.6(3) . . ?
O3 N3 Fe 122.1(3) . . ?
O2 B O1 110.6(4) . . ?
O2 B O3 110.1(4) . . ?
O1 B O3 109.8(4) . . ?
O2 B C7 110.1(5) . . ?
O1 B C7 106.0(4) . . ?
O3 B C7 110.1(4) . . ?
N1 C1 C1 111.1(3) . 2 ?
N1 C1 S1 127.8(4) . . ?
C1 C1 S1 121.0(2) 2 . ?
N2 C3 C5 111.7(4) . 2 ?
N2 C3 S2 127.1(4) . . ?
C5 C3 S2 121.1(4) 2 . ?
N3 C5 C3 111.2(4) . 2 ?
N3 C5 S3 129.7(4) . . ?
C3 C5 S3 119.0(4) 2 . ?
C8 C7 C12 116.2(6) . . ?
C8 C7 B 122.2(5) . . ?
C12 C7 B 121.2(5) . . ?
C7 C8 C9 121.9(7) . . ?
C10 C9 C8 120.0(8) . . ?
C9 C10 C11 119.6(7) . . ?
C10 C11 C12 120.3(7) . . ?
C11 C12 C7 122.1(7) . . ?
O7 O7 C13 49.2(44) 2_565 2_565 ?
O7 O7 C13 95.9(51) 2_565 . ?
C13 O7 C13 99.8(20) 2_565 . ?
C14 C13 O7 99.8(13) . 2_565 ?
C14 C13 O7 113.6(21) . . ?
O7 C13 O7 34.9(28) 2_565 . ?
C13 C14 C14 109.3(6) . 2_565 ?

loop_
_geom_bond_atom_site_label_1
_geom_bond_atom_site_label_2
_geom_bond_distance
_geom_bond_site_symmetry_2
_geom_bond_publ_flag
Fe N2 1.899(4) . ?
Fe N2 1.899(4) 2 ?
Fe N1 1.902(4) 2 ?
Fe N1 1.902(4) . ?
Fe N3 1.917(4) 2 ?
Fe N3 1.917(4) . ?
S1 C1 1.743(5) . ?
S1 C2 1.794(9) . ?
S2 C3 1.736(5) . ?
S2 C4 1.796(9) . ?
S3 C5 1.740(5) . ?
S3 C6 1.789(8) . ?
O1 N1 1.369(5) . ?
O1 B 1.494(7) . ?
O2 N2 1.378(5) . ?
O2 B 1.479(7) . ?
O3 N3 1.384(5) . ?
O3 B 1.501(7) . ?
N1 C1 1.295(6) . ?
N2 C3 1.298(6) . ?
N3 C5 1.302(6) . ?
B C7 1.590(8) . ?
C1 C1 1.462(10) 2 ?
C3 C5 1.460(7) 2 ?
C5 C3 1.460(7) 2 ?
C7 C8 1.373(9) . ?
C7 C12 1.382(8) . ?
C8 C9 1.390(9) . ?
C9 C10 1.359(11) . ?
C10 C11 1.352(10) . ?
C11 C12 1.379(9) . ?
O7 O7 0.98(8) 2_565 ?
O7 C13 1.70(5) 2_565 ?
O7 C13 1.29(5) . ?
C13 C14 1.342(14) . ?
C13 O7 1.70(5) 2_565 ?
C14 C14 1.40(2) 2_565 ?
